data_7051172
loop_
_publ_author_name
'Luque, Antonio'
'Sertucha, Jon'
'Castillo, Oscar'
'Rom\'an, Pascual'

_publ_section_title
;
 Crystal packing and physical properties of pyridinium
 tetrabromocuprate(II) complexes assembled via hydrogen bonds and
 aromatic stacking interactions
;
_journal_issue 9
_journal_name_full 'New Journal of Chemistry'
_journal_page_first 1208
_journal_paper_doi 10.1039/b104085p
_journal_volume 25
_journal_year 2001
_chemical_compound_source 'ethanolic synthesis'
_chemical_formula_moiety '2(C6H8N), (CuBr4)'
_chemical_formula_sum 'C12 H16 Br4 Cu N2'
_chemical_formula_weight 571.44
_chemical_melting_point 388
_chemical_name_systematic
;
bis(2-methylpyridinium) tetrabromocuprate(II)
;
_space_group_IT_number 15
_symmetry_cell_setting monoclinic
_symmetry_space_group_name_Hall '-C 2yc'
_symmetry_space_group_name_H-M 'C 1 2/c 1'
_atom_sites_solution_hydrogens difmap
_atom_sites_solution_primary direct
_atom_sites_solution_secondary difmap
_audit_creation_method SHELXL
_cell_angle_alpha 90.0
_cell_angle_beta 135.15(3)
_cell_angle_gamma 90.0
_cell_formula_units_Z 4
_cell_length_a 18.789(3)
_cell_length_b 8.744(2)
_cell_length_c 15.518(3)
_cell_measurement_reflns_used 25
_cell_measurement_temperature 295(1)
_cell_measurement_theta_max 13.5
_cell_measurement_theta_min 4.6
_cell_volume 1798.0(11)
_computing_cell_refinement 'local programs'
_computing_data_collection 'CAD4 programs'
_computing_data_reduction 'XRAY-76 (Stewart, 1976)'
_computing_molecular_graphics 'PLATON (Spek, 1990)'
_computing_structure_refinement 'XRAY-76 (Stewart, 1976)'
_computing_structure_solution 'DIRDIF-92 (Beurskens, 1992)'
_diffrn_ambient_temperature 295(1)
_diffrn_measurement_device 'Enraf Nonius CAD4 diffractometer'
_diffrn_measurement_method '\w/2\q mode'
_diffrn_radiation_monochromator graphite
_diffrn_radiation_source 'fine-focus sealed tube'
_diffrn_radiation_type MoK\a
_diffrn_radiation_wavelength 0.71069
_diffrn_reflns_av_R_equivalents 0.021
_diffrn_reflns_limit_h_max 26
_diffrn_reflns_limit_h_min 0
_diffrn_reflns_limit_k_max 12
_diffrn_reflns_limit_k_min 0
_diffrn_reflns_limit_l_max 21
_diffrn_reflns_limit_l_min -21
_diffrn_reflns_number 2841
_diffrn_reflns_theta_max 29.87
_diffrn_reflns_theta_min 1.86
_diffrn_standards_decay_% 2
_diffrn_standards_interval_count 98
_diffrn_standards_interval_time 3600
_diffrn_standards_number 2
_exptl_absorpt_coefficient_mu 10.093
_exptl_absorpt_correction_T_max 0.298
_exptl_absorpt_correction_T_min 0.176
_exptl_absorpt_correction_type empirical
_exptl_absorpt_process_details 'DIFABS (Walker and Stuart, 1989)'
_exptl_crystal_colour dark-violet
_exptl_crystal_density_diffrn 2.111
_exptl_crystal_density_meas 2.12(1)
_exptl_crystal_density_method flotation
_exptl_crystal_description prismatic
_exptl_crystal_F_000 1084
_exptl_crystal_size_max 0.18
_exptl_crystal_size_mid 0.15
_exptl_crystal_size_min 0.12
_refine_diff_density_max 0.73
_refine_diff_density_min -1.07
_refine_ls_extinction_method none
_refine_ls_goodness_of_fit_all 1.48
_refine_ls_goodness_of_fit_ref 1.11
_refine_ls_hydrogen_treatment mixed
_refine_ls_matrix_type full
_refine_ls_number_parameters 91
_refine_ls_number_reflns 1066
_refine_ls_number_restraints 0
_refine_ls_R_factor_all 0.071
_refine_ls_R_factor_gt 0.042
_refine_ls_shift/su_max 0.08
_refine_ls_shift/su_mean 0.01
_refine_ls_structure_factor_coef F
_refine_ls_weighting_details 'PESOS (Martinez-Ripoll, 1975)'
_refine_ls_weighting_scheme calc
_refine_ls_wR_factor_all 0.101
_refine_ls_wR_factor_ref 0.045
_reflns_number_gt 1066
_reflns_number_total 2591
_reflns_threshold_expression >2sigma(I)
_cod_data_source_file b104085p.txt
_cod_data_source_block compound2
_cod_depositor_comments
;
The following automatic conversions were performed:
'_symmetry_cell_setting' value 'Monoclinic' changed to 'monoclinic'
according to '/home/saulius/struct/CIF-dictionaries/cif_core.dic'
dictionary named 'cif_core.dic' version 2.4.1 from 2010-06-29.

Automatic conversion script
Id: cif_fix_enum 1527 2010-12-29 10:47:43Z saulius 
;
_cod_original_cell_volume 1798(1)
_cod_original_sg_symbol_H-M 'C 2/c'
_cod_original_formula_sum C12H16Br4Cu1N2
_cod_database_code 7051172

loop_
_symmetry_equiv_pos_as_xyz
'x, y, z'
'-x, y, -z+1/2'
'x+1/2, y+1/2, z'
'-x+1/2, y+1/2, -z+1/2'
'-x, -y, -z'
'x, -y, z-1/2'
'-x+1/2, -y+1/2, -z'
'x+1/2, -y+1/2, z-1/2'

loop_
_atom_site_aniso_label
_atom_site_aniso_U_11
_atom_site_aniso_U_22
_atom_site_aniso_U_33
_atom_site_aniso_U_12
_atom_site_aniso_U_13
_atom_site_aniso_U_23
Cu1 0.0350(7) 0.0364(8) 0.0335(7) 0 0.0245(6) 0
Br1 0.0410(5) 0.0442(5) 0.0543(5) -0.0023(4) 0.0365(4) 0.0009(4)
Br2 0.0522(5) 0.0456(5) 0.0380(4) -0.0093(4) 0.0285(4) -0.0092(4)
N11 0.061(5) 0.040(4) 0.057(5) 0.014(4) 0.045(4) 0.013(4)
C12 0.036(4) 0.039(5) 0.043(4) 0.000(4) 0.029(4) -0.003(4)
C13 0.043(5) 0.039(5) 0.060(6) -0.002(4) 0.034(5) 0.005(5)
C14 0.065(6) 0.053(6) 0.049(5) -0.002(5) 0.043(5) 0.008(4)
C15 0.070(7) 0.067(7) 0.046(5) -0.005(5) 0.044(5) -0.005(5)
C16 0.072(7) 0.040(5) 0.067(7) 0.000(5) 0.047(6) -0.012(5)
C17 0.070(6) 0.067(7) 0.063(6) 0.002(6) 0.053(6) 0.001(5)

loop_
_atom_site_label
_atom_site_type_symbol
_atom_site_fract_x
_atom_site_fract_y
_atom_site_fract_z
_atom_site_U_iso_or_equiv
_atom_site_thermal_displace_type
_atom_site_occupancy
_atom_site_calc_flag
_atom_site_refinement_flags
_atom_site_disorder_group
Cu1 Cu 0.50000 0.52473(14) 0.75000 0.0348(4) Uani 1 d . .
Br1 Br 0.61215(7) 0.64781(9) 0.74784(9) 0.0439(3) Uani 1 d . .
Br2 Br 0.38072(7) 0.4210(9) 0.54905(8) 0.0486(3) Uani 1 d . .
N11 N 0.3883(7) 0.7670(9) 0.4540(8) 0.050(3) Uani 1 d . .
C12 C 0.3773(6) 0.9159(9) 0.4630(7) 0.038(3) Uani 1 d . .
C13 C 0.3587(7) 1.0151(9) 0.3790(9) 0.050(3) Uani 1 d . .
C14 C 0.3496(8) 0.9589(10) 0.2888(9) 0.053(3) Uani 1 d . .
C15 C 0.3612(9) 0.8052(12) 0.2839(9) 0.058(4) Uani 1 d . .
C16 C 0.3791(9) 0.7103(11) 0.3676(11) 0.062(4) Uani 1 d . .
C17 C 0.3837(9) 0.9633(12) 0.5604(11) 0.061(4) Uani 1 d . .
H11 H 0.401(5) 0.701(7) 0.512(7) 0.03(1) Uiso 1 d . .
H13 H 0.352 1.099 0.374 0.05 Uiso 1 d . .
H14 H 0.366 1.025 0.265 0.05 Uiso 1 d . .
H15 H 0.381 0.745 0.244 0.05 Uiso 1 d . .
H16 H 0.390 0.589 0.384 0.05 Uiso 1 d . .
H171 H 0.453 0.933 0.643 0.05 Uiso 1 d . .
H172 H 0.331 0.910 0.550 0.05 Uiso 1 d . .
H173 H 0.378 1.077 0.570 0.05 Uiso 1 d . .

loop_
_atom_type_symbol
_atom_type_description
_atom_type_scat_dispersion_real
_atom_type_scat_dispersion_imag
_atom_type_scat_source
Cu Cu 0.3201 1.2651 'International Tables Vol C Tables 4.2.6.8 and 6.1.1.4'
Br Br -0.291 2.468 'International Tables Vol C Tables 4.2.6.8 and 6.1.1.4'
C C 0.0033 0.0016 'International Tables Vol C Tables 4.2.6.8 and 6.1.1.4'
N N 0.0061 0.0033 'International Tables Vol C Tables 4.2.6.8 and 6.1.1.4'
H H 0.0000 0.0000 'International Tables Vol C Tables 4.2.6.8 and 6.1.1.4'

loop_
_geom_angle_atom_site_label_1
_geom_angle_atom_site_label_2
_geom_angle_atom_site_label_3
_geom_angle
_geom_angle_site_symmetry_1
_geom_angle_site_symmetry_3
_geom_angle_publ_flag
Br1 Cu1 Br1 126.41(6) . 2_656 yes
Br1 Cu1 Br2 100.03(9) . . yes
Br1 Cu1 Br2 99.76(4) . 2_656 yes
Br2 Cu1 Br1 99.76(4) . 2_656 yes
Br2 Cu1 Br2 135.19(6) . 2_656 yes
Br1 Cu1 Br2 100.03(9) 2_656 2_656 yes
C12 N11 C16 124(1) . . no
N11 C12 C13 118(1) . . no
N11 C12 C17 118(1) . . no
C13 C12 C17 124(1) . . no
C12 C13 C14 120(1) . . no
C13 C14 C15 120(1) . . no
C14 C15 C16 119(1) . . no
N11 C16 C15 120(1) . . no

loop_
_geom_bond_atom_site_label_1
_geom_bond_atom_site_label_2
_geom_bond_distance
_geom_bond_site_symmetry_2
_geom_bond_publ_flag
Cu1 Br1 2.387(1) . yes
Cu1 Br2 2.379(3) . yes
N11 C12 1.34(1) . no
N11 C16 1.32(2) . no
C12 C13 1.39(2) . no
C12 C17 1.49(2) . no
C13 C14 1.38(2) . no
C14 C15 1.37(1) . no
C15 C16 1.37(2) . no

loop_
_geom_hbond_atom_site_label_D
_geom_hbond_atom_site_label_H
_geom_hbond_atom_site_label_A
_geom_hbond_distance_DH
_geom_hbond_distance_HA
_geom_hbond_distance_DA
_geom_hbond_angle_DHA
_geom_hbond_site_symmetry_A
_geom_hbond_publ_flag
N11 H11 Br2 0.95(8) 2.60(7) 3.41(1) 144(6) . yes
